data_4086110
loop_
_publ_author_name
'Stateman, Leah M.'
'Ferrence, Gregory M.'
'Lash, Timothy D.'

_publ_section_title
;
 Rhodium(III) Azuliporphyrins
;
_journal_issue 15
_journal_name_full Organometallics
_journal_page_first 3842
_journal_paper_doi 10.1021/acs.organomet.5b00433
_journal_volume 34
_journal_year 2015
_chemical_formula_moiety 'C48 H52 N3 Rh1'
_chemical_formula_sum 'C48 H52 N3 Rh'
_chemical_formula_weight 773.83
_space_group_IT_number 15
_symmetry_cell_setting monoclinic
_symmetry_space_group_name_Hall '-C 2yc'
_symmetry_space_group_name_H-M 'C 1 2/c 1'
_atom_sites_solution_hydrogens geom
_atom_sites_solution_primary iterative
_atom_sites_solution_secondary iterative
_audit_creation_date 2015-05-14T15:43:38-00:00
_audit_creation_method 'WinGX routine CIF_UPDATE'
_cell_angle_alpha 90
_cell_angle_beta 95.809(3)
_cell_angle_gamma 90
_cell_formula_units_Z 8
_cell_length_a 24.7302(12)
_cell_length_b 18.0224(8)
_cell_length_c 17.1286(8)
_cell_measurement_reflns_used 9985
_cell_measurement_temperature 100(2)
_cell_measurement_theta_max 26.84
_cell_measurement_theta_min 2.26
_cell_volume 7595.0(6)
_computing_cell_refinement 'APEX2 & SAINT (Bruker, 2013)'
_computing_data_collection 'APEX2 (Bruker, 2014)'
_computing_data_reduction SAINT
_computing_molecular_graphics
;
ORTEP-3 for Windows (Farrugia, 2012) and 
<i>Mercury CSD</i> (Macrae et al., 2008)
;
_computing_publication_material
;
<i>WinGX</i> (Farrugia, 1999) and <i>publCIF</i> (Westrip, 2008)
;
_computing_structure_refinement 'SHELXL-2014/7 (Sheldrick, 2014)'
_computing_structure_solution 'SUPERFLIP (Palatinus & Chapuis, 2007)'
_diffrn_ambient_temperature 100(2)
_diffrn_measured_fraction_theta_full 1
_diffrn_measured_fraction_theta_max 0.997
_diffrn_measurement_device_type 'Bruker APEX-II CCD diffractometer'
_diffrn_measurement_method '\f and \w scans'
_diffrn_radiation_monochromator graphite
_diffrn_radiation_probe x-ray
_diffrn_radiation_source 'sealed tube'
_diffrn_radiation_type MoK\a
_diffrn_radiation_wavelength 0.71073
_diffrn_reflns_av_R_equivalents 0.0991
_diffrn_reflns_Laue_measured_fraction_full 1
_diffrn_reflns_Laue_measured_fraction_max 0.997
_diffrn_reflns_limit_h_max 31
_diffrn_reflns_limit_h_min -32
_diffrn_reflns_limit_k_max 23
_diffrn_reflns_limit_k_min -23
_diffrn_reflns_limit_l_max 22
_diffrn_reflns_limit_l_min -22
_diffrn_reflns_number 93828
_diffrn_reflns_point_group_measured_fraction_full 1
_diffrn_reflns_point_group_measured_fraction_max 0.997
_diffrn_reflns_theta_full 25
_diffrn_reflns_theta_max 27.555
_diffrn_reflns_theta_min 1.401
_diffrn_standards_decay_% 0
_diffrn_standards_number 0
_exptl_absorpt_coefficient_mu 0.488
_exptl_absorpt_correction_T_max 0.7456
_exptl_absorpt_correction_T_min 0.6711
_exptl_absorpt_correction_type multi-scan
_exptl_absorpt_process_details 'Apex2 v2014.7-1 (Bruker, 2014)'
_exptl_crystal_colour brown
_exptl_crystal_density_diffrn 1.354
_exptl_crystal_density_method 'not measured'
_exptl_crystal_description plate
_exptl_crystal_F_000 3248
_exptl_crystal_size_max 0.085
_exptl_crystal_size_mid 0.055
_exptl_crystal_size_min 0.005
_refine_diff_density_max 0.483
_refine_diff_density_min -0.622
_refine_diff_density_rms 0.081
_refine_ls_extinction_method none
_refine_ls_goodness_of_fit_ref 1.012
_refine_ls_hydrogen_treatment constr
_refine_ls_matrix_type full
_refine_ls_number_constraints 0
_refine_ls_number_parameters 472
_refine_ls_number_reflns 8748
_refine_ls_number_restraints 0
_refine_ls_restrained_S_all 1.012
_refine_ls_R_factor_all 0.0614
_refine_ls_R_factor_gt 0.0338
_refine_ls_shift/su_max 0.001
_refine_ls_shift/su_mean 0
_refine_ls_structure_factor_coef Fsqd
_refine_ls_weighting_details 'w=1/[\s^2^(Fo^2^)+(0.0257P)^2^+15.1480P] where P=(Fo^2^+2Fc^2^)/3'
_refine_ls_weighting_scheme calc
_refine_ls_wR_factor_ref 0.0735
_reflns_number_gt 6539
_reflns_number_total 8748
_reflns_threshold_expression 'I > 2\s(I)'
_cod_data_source_file om5b00433_si_003.cif
_cod_data_source_block shelx
_cod_depositor_comments 'Adding full bibliography for 4086108--4086110.cif.'
_cod_original_sg_symbol_H-M 'C 2/c'
_cod_original_formula_sum 'C48 H52 N3 Rh1'
_cod_database_code 4086110

loop_
_symmetry_equiv_pos_as_xyz
'x, y, z'
'-x, y, -z+1/2'
'x+1/2, y+1/2, z'
'-x+1/2, y+1/2, -z+1/2'
'-x, -y, -z'
'x, -y, z-1/2'
'-x+1/2, -y+1/2, -z'
'x+1/2, -y+1/2, z-1/2'

loop_
_atom_site_label
_atom_site_fract_x
_atom_site_fract_y
_atom_site_fract_z
_atom_site_U_iso_or_equiv
_atom_site_adp_type
_atom_site_calc_flag
_atom_site_occupancy
_atom_site_type_symbol
C1 0.33870(10) 0.33809(12) 0.02524(13) 0.0131(5) Uani d 1 C
C2 0.35326(10) 0.39976(12) -0.02207(13) 0.0130(5) Uani d 1 C
C2A 0.40527(10) 0.41628(14) -0.03983(14) 0.0170(5) Uani d 1 C
H2A 0.4319 0.3797 -0.0243 0.02 Uiso calc 1 H
C2B 0.42476(11) 0.47823(14) -0.07704(14) 0.0190(5) Uani d 1 C
H2B 0.4625 0.4772 -0.0829 0.023 Uiso calc 1 H
C2C 0.39743(10) 0.54135(13) -0.10689(14) 0.0166(5) Uani d 1 C
C2D 0.43103(11) 0.60729(14) -0.13361(15) 0.0211(6) Uani d 1 C
C2E 0.49052(11) 0.58670(16) -0.14016(16) 0.0259(6) Uani d 1 C
H2E1 0.5067 0.5669 -0.0898 0.039 Uiso calc 1 H
H2E2 0.4923 0.549 -0.1811 0.039 Uiso calc 1 H
H2E3 0.5106 0.631 -0.1537 0.039 Uiso calc 1 H
C2F 0.40786(12) 0.63763(18) -0.21313(17) 0.0346(7) Uani d 1 C
H2F1 0.3697 0.6514 -0.211 0.052 Uiso calc 1 H
H2F2 0.4286 0.6815 -0.2261 0.052 Uiso calc 1 H
H2F3 0.4104 0.5995 -0.2534 0.052 Uiso calc 1 H
C2G 0.43024(15) 0.66815(17) -0.0704(2) 0.0459(9) Uani d 1 C
H2G1 0.4452 0.6482 -0.0195 0.069 Uiso calc 1 H
H2G2 0.4523 0.7104 -0.0844 0.069 Uiso calc 1 H
H2G3 0.3927 0.6845 -0.0671 0.069 Uiso calc 1 H
C3 0.30357(10) 0.43996(13) -0.04566(13) 0.0132(5) Uani d 1 C
C3A 0.29987(10) 0.50678(13) -0.08738(14) 0.0167(5) Uani d 1 C
H3A 0.264 0.5245 -0.1011 0.02 Uiso calc 1 H
C3B 0.34098(10) 0.55116(14) -0.11178(14) 0.0189(5) Uani d 1 C
H3B 0.3286 0.5962 -0.1361 0.023 Uiso calc 1 H
C4 0.26020(10) 0.40097(12) -0.01417(13) 0.0127(5) Uani d 1 C
C5 0.20567(10) 0.42415(12) -0.02049(13) 0.0126(5) Uani d 1 C
H5 0.1963 0.4668 -0.0516 0.015 Uiso calc 1 H
C6 0.16483(10) 0.38992(12) 0.01489(13) 0.0127(5) Uani d 1 C
C7 0.10853(10) 0.41347(13) 0.00927(14) 0.0146(5) Uani d 1 C
C7A 0.08583(10) 0.47776(13) -0.03888(15) 0.0192(5) Uani d 1 C
H7A1 0.0463 0.4798 -0.0374 0.029 Uiso calc 1 H
H7A2 0.0941 0.4716 -0.0933 0.029 Uiso calc 1 H
H7A3 0.1022 0.5239 -0.0175 0.029 Uiso calc 1 H
C8 0.08184(10) 0.36614(13) 0.05364(14) 0.0149(5) Uani d 1 C
C8A 0.02311(10) 0.36671(14) 0.06878(15) 0.0193(5) Uani d 1 C
H8A1 0.0094 0.3151 0.0677 0.023 Uiso calc 1 H
H8A2 0.0019 0.3944 0.0262 0.023 Uiso calc 1 H
C8B 0.01407(12) 0.40196(17) 0.14743(16) 0.0287(6) Uani d 1 C
H8B1 -0.0248 0.401 0.1544 0.043 Uiso calc 1 H
H8B2 0.0343 0.3741 0.19 0.043 Uiso calc 1 H
H8B3 0.0268 0.4535 0.1484 0.043 Uiso calc 1 H
C9 0.12165(10) 0.31314(13) 0.08757(13) 0.0128(5) Uani d 1 C
C10 0.10962(10) 0.25698(13) 0.13954(13) 0.0142(5) Uani d 1 C
H10 0.0729 0.2537 0.1511 0.017 Uiso calc 1 H
C11 0.14530(10) 0.20575(12) 0.17587(13) 0.0135(5) Uani d 1 C
C12 0.13177(10) 0.14843(13) 0.23110(14) 0.0156(5) Uani d 1 C
C12A 0.07747(10) 0.13845(14) 0.26098(15) 0.0204(6) Uani d 1 C
H12A 0.0741 0.0868 0.2795 0.025 Uiso calc 1 H
H12B 0.0486 0.1469 0.2176 0.025 Uiso calc 1 H
C12B 0.06936(12) 0.1921(2) 0.32851(18) 0.0384(8) Uani d 1 C
H12C 0.0334 0.1839 0.3465 0.058 Uiso calc 1 H
H12D 0.0975 0.1832 0.372 0.058 Uiso calc 1 H
H12E 0.0719 0.2433 0.3101 0.058 Uiso calc 1 H
C13 0.17814(10) 0.11029(13) 0.25180(14) 0.0156(5) Uani d 1 C
C13A 0.18792(11) 0.04760(14) 0.30853(16) 0.0236(6) Uani d 1 C
H13A 0.2118 0.0105 0.2867 0.028 Uiso calc 1 H
H13B 0.1529 0.0231 0.3154 0.028 Uiso calc 1 H
C13B 0.21432(14) 0.07379(17) 0.38863(17) 0.0361(8) Uani d 1 C
H13C 0.22 0.0311 0.424 0.054 Uiso calc 1 H
H13D 0.2494 0.0972 0.3822 0.054 Uiso calc 1 H
H13E 0.1904 0.1098 0.4109 0.054 Uiso calc 1 H
C14 0.22047(10) 0.14453(12) 0.21055(13) 0.0133(5) Uani d 1 C
C15 0.27447(10) 0.12476(12) 0.21871(13) 0.0139(5) Uani d 1 C
H15 0.284 0.083 0.251 0.017 Uiso calc 1 H
C16 0.31681(10) 0.15961(12) 0.18462(13) 0.0127(5) Uani d 1 C
C17 0.37355(10) 0.13858(13) 0.20014(13) 0.0141(5) Uani d 1 C
C17A 0.39425(11) 0.07812(14) 0.25610(15) 0.0194(5) Uani d 1 C
H17A 0.4317 0.0648 0.2458 0.023 Uiso calc 1 H
H17B 0.3712 0.0335 0.2462 0.023 Uiso calc 1 H
C17B 0.39441(12) 0.10069(17) 0.34229(15) 0.0303(7) Uani d 1 C
H17C 0.4082 0.0595 0.376 0.045 Uiso calc 1 H
H17D 0.4178 0.1441 0.3528 0.045 Uiso calc 1 H
H17E 0.3573 0.1129 0.3533 0.045 Uiso calc 1 H
C18 0.40232(9) 0.18423(12) 0.15704(13) 0.0130(5) Uani d 1 C
C18A 0.46223(10) 0.18539(14) 0.15033(14) 0.0173(5) Uani d 1 C
H18A 0.4783 0.2293 0.1772 0.026 Uiso calc 1 H
H18B 0.4686 0.1871 0.0948 0.026 Uiso calc 1 H
H18C 0.4789 0.1406 0.1745 0.026 Uiso calc 1 H
C19 0.36349(9) 0.23428(13) 0.11519(13) 0.0124(4) Uani d 1 C
C20 0.37627(10) 0.28958(12) 0.06511(13) 0.0136(5) Uani d 1 C
H20 0.4134 0.2954 0.0568 0.016 Uiso calc 1 H
C21 0.28136(10) 0.33758(12) 0.02894(13) 0.0119(5) Uani d 1 C
C25 0.26029(10) 0.35508(13) 0.17788(14) 0.0152(5) Uani d 1 C
H25A 0.3001 0.3558 0.192 0.018 Uiso calc 1 H
H25B 0.2497 0.4036 0.1541 0.018 Uiso calc 1 H
C26 0.23280(10) 0.34530(13) 0.25068(13) 0.0155(5) Uani d 1 C
C27 0.18565(11) 0.38377(14) 0.26141(15) 0.0199(5) Uani d 1 C
H27 0.1703 0.4157 0.2209 0.024 Uiso calc 1 H
C28 0.16008(11) 0.37703(15) 0.32968(15) 0.0242(6) Uani d 1 C
H28 0.128 0.4046 0.3355 0.029 Uiso calc 1 H
C29 0.18148(12) 0.32984(15) 0.38982(15) 0.0255(6) Uani d 1 C
C30 0.22842(12) 0.29058(14) 0.37919(15) 0.0227(6) Uani d 1 C
H30 0.2436 0.2583 0.4194 0.027 Uiso calc 1 H
C31 0.25351(11) 0.29769(13) 0.31076(14) 0.0192(5) Uani d 1 C
H31 0.2854 0.2697 0.3046 0.023 Uiso calc 1 H
C32 0.15432(14) 0.32273(19) 0.46518(17) 0.0377(8) Uani d 1 C
H32A 0.1628 0.2741 0.4889 0.057 Uiso calc 1 H
H32B 0.1149 0.3277 0.4534 0.057 Uiso calc 1 H
H32C 0.1678 0.3618 0.5019 0.057 Uiso calc 1 H
N22 0.17152(8) 0.32753(10) 0.06291(11) 0.0121(4) Uani d 1 N
N23 0.19915(8) 0.20176(10) 0.16476(11) 0.0118(4) Uani d 1 N
N24 0.31150(8) 0.21787(10) 0.13309(11) 0.0121(4) Uani d 1 N
Rh1 0.24158(2) 0.27279(2) 0.09618(2) 0.01015(5) Uani d 1 Rh

loop_
_atom_site_aniso_label
_atom_site_aniso_U_11
_atom_site_aniso_U_22
_atom_site_aniso_U_33
_atom_site_aniso_U_12
_atom_site_aniso_U_13
_atom_site_aniso_U_23
C1 0.0170(13) 0.0105(11) 0.0118(11) -0.0013(9) 0.0011(10) -0.0018(9)
C2 0.0163(12) 0.0119(11) 0.0107(11) -0.0021(9) 0.0010(9) -0.0017(9)
C2A 0.0162(13) 0.0177(12) 0.0166(12) 0.0005(10) -0.0002(10) 0.0045(10)
C2B 0.0169(13) 0.0213(13) 0.0187(13) -0.0034(10) 0.0019(10) 0.0028(10)
C2C 0.0216(13) 0.0161(12) 0.0122(12) -0.0048(10) 0.0024(10) 0.0022(9)
C2D 0.0248(14) 0.0197(13) 0.0194(13) -0.0062(11) 0.0050(11) 0.0044(10)
C2E 0.0211(14) 0.0302(15) 0.0263(15) -0.0081(12) 0.0022(12) 0.0096(12)
C2F 0.0232(16) 0.0463(19) 0.0346(17) -0.0024(14) 0.0036(13) 0.0237(14)
C2G 0.059(2) 0.0261(17) 0.058(2) -0.0210(16) 0.0291(19) -0.0098(15)
C3 0.0156(12) 0.0126(11) 0.0117(11) -0.0015(9) 0.0024(9) -0.0019(9)
C3A 0.0175(13) 0.0158(12) 0.0171(12) 0.0002(10) 0.0034(10) 0.0030(10)
C3B 0.0242(14) 0.0149(12) 0.0175(12) 0.0002(10) 0.0023(11) 0.0048(10)
C4 0.0169(13) 0.0124(11) 0.0086(11) 0.0001(10) 0.0003(9) -0.0011(9)
C5 0.0187(13) 0.0106(11) 0.0080(11) 0.0023(9) -0.0003(9) 0.0013(8)
C6 0.0159(12) 0.0095(11) 0.0128(11) 0.0022(9) 0.0019(10) -0.0002(9)
C7 0.0168(13) 0.0139(11) 0.0130(12) 0.0022(10) 0.0014(10) -0.0013(9)
C7A 0.0204(14) 0.0162(12) 0.0216(13) 0.0063(10) 0.0053(11) 0.0047(10)
C8 0.0158(13) 0.0159(12) 0.0128(12) 0.0019(10) 0.0015(10) -0.0007(9)
C8A 0.0164(13) 0.0217(13) 0.0201(13) 0.0044(10) 0.0034(10) 0.0054(10)
C8B 0.0245(15) 0.0387(17) 0.0239(14) 0.0102(13) 0.0078(12) 0.0043(12)
C9 0.0148(12) 0.0130(11) 0.0104(11) -0.0004(9) 0.0001(9) -0.0011(9)
C10 0.0127(12) 0.0164(12) 0.0137(11) -0.0009(9) 0.0028(9) 0.0014(9)
C11 0.0154(12) 0.0142(11) 0.0111(11) -0.0025(9) 0.0021(9) -0.0011(9)
C12 0.0186(13) 0.0150(12) 0.0140(12) -0.0020(10) 0.0052(10) 0.0017(9)
C12A 0.0181(13) 0.0221(13) 0.0220(13) -0.0010(11) 0.0058(11) 0.0066(11)
C12B 0.0237(16) 0.061(2) 0.0331(17) -0.0035(15) 0.0128(13) -0.0097(15)
C13 0.0199(13) 0.0142(12) 0.0130(12) -0.0023(10) 0.0026(10) 0.0018(9)
C13A 0.0250(15) 0.0200(13) 0.0273(15) 0.0006(11) 0.0096(12) 0.0114(11)
C13B 0.046(2) 0.0374(18) 0.0248(16) 0.0061(15) 0.0059(14) 0.0165(13)
C14 0.0178(13) 0.0098(11) 0.0125(11) -0.0005(9) 0.0024(10) 0.0011(9)
C15 0.0193(13) 0.0103(11) 0.0121(11) 0.0012(10) 0.0023(10) 0.0029(9)
C16 0.0159(12) 0.0113(11) 0.0108(11) 0.0026(9) 0.0003(9) -0.0004(9)
C17 0.0158(12) 0.0131(11) 0.0128(11) 0.0011(9) -0.0009(10) -0.0004(9)
C17A 0.0179(13) 0.0196(13) 0.0209(13) 0.0046(10) 0.0038(11) 0.0076(10)
C17B 0.0307(16) 0.0426(18) 0.0172(14) 0.0110(14) 0.0015(12) 0.0087(12)
C18 0.0140(12) 0.0122(11) 0.0126(11) 0.0012(9) -0.0001(9) 0.0004(9)
C18A 0.0159(13) 0.0173(12) 0.0182(12) 0.0000(10) -0.0008(10) 0.0048(10)
C19 0.0141(11) 0.0119(11) 0.0111(10) 0.0007(10) 0.0003(9) -0.0018(9)
C20 0.0133(12) 0.0127(12) 0.0148(11) -0.0004(9) 0.0019(9) -0.0020(9)
C21 0.0141(12) 0.0105(11) 0.0111(11) -0.0006(9) 0.0010(9) -0.0018(9)
C25 0.0194(13) 0.0101(11) 0.0162(12) -0.0023(10) 0.0021(10) -0.0018(9)
C26 0.0213(13) 0.0119(11) 0.0130(12) -0.0027(10) 0.0006(10) -0.0037(9)
C27 0.0232(14) 0.0197(13) 0.0164(12) 0.0020(11) -0.0001(11) -0.0019(10)
C28 0.0253(15) 0.0250(14) 0.0231(14) 0.0008(11) 0.0073(12) -0.0088(11)
C29 0.0345(17) 0.0241(14) 0.0196(13) -0.0087(12) 0.0105(12) -0.0064(11)
C30 0.0340(16) 0.0186(13) 0.0152(12) -0.0029(11) 0.0000(11) 0.0010(10)
C31 0.0226(14) 0.0164(12) 0.0183(13) -0.0005(10) 0.0001(11) -0.0023(10)
C32 0.048(2) 0.0447(19) 0.0230(15) -0.0036(16) 0.0158(14) -0.0010(14)
N22 0.0128(10) 0.0103(9) 0.0135(10) -0.0003(8) 0.0029(8) 0.0007(8)
N23 0.0139(10) 0.0100(9) 0.0115(9) -0.0011(8) 0.0017(8) 0.0010(7)
N24 0.0138(10) 0.0111(10) 0.0116(9) 0.0009(8) 0.0015(8) 0.0006(8)
Rh1 0.01180(9) 0.00861(8) 0.01010(8) 0.00010(8) 0.00148(6) 0.00156(8)

loop_
_atom_type_symbol
_atom_type_description
_atom_type_scat_dispersion_real
_atom_type_scat_dispersion_imag
_atom_type_scat_source
C C 0.0033 0.0016 'International Tables Vol C Tables 4.2.6.8 and 6.1.1.4'
H H 0 0 'International Tables Vol C Tables 4.2.6.8 and 6.1.1.4'
N N 0.0061 0.0033 'International Tables Vol C Tables 4.2.6.8 and 6.1.1.4'
Rh Rh -1.1178 0.9187 'International Tables Vol C Tables 4.2.6.8 and 6.1.1.4'

loop_
_geom_angle_atom_site_label_1
_geom_angle_atom_site_label_2
_geom_angle_atom_site_label_3
_geom_angle
C20 C1 C21 126.0(2)
C20 C1 C2 124.3(2)
C21 C1 C2 109.6(2)
C2A C2 C1 125.4(2)
C2A C2 C3 127.8(2)
C1 C2 C3 106.8(2)
C2 C2A C2B 130.1(2)
C2 C2A H2A 114.9
C2B C2A H2A 114.9
C2C C2B C2A 130.0(2)
C2C C2B H2B 115
C2A C2B H2B 115
C2B C2C C3B 124.6(2)
C2B C2C C2D 118.7(2)
C3B C2C C2D 116.6(2)
C2F C2D C2E 107.3(2)
C2F C2D C2G 110.0(3)
C2E C2D C2G 107.7(2)
C2F C2D C2C 112.1(2)
C2E C2D C2C 112.6(2)
C2G C2D C2C 107.1(2)
C2D C2E H2E1 109.5
C2D C2E H2E2 109.5
H2E1 C2E H2E2 109.5
C2D C2E H2E3 109.5
H2E1 C2E H2E3 109.5
H2E2 C2E H2E3 109.5
C2D C2F H2F1 109.5
C2D C2F H2F2 109.5
H2F1 C2F H2F2 109.5
C2D C2F H2F3 109.5
H2F1 C2F H2F3 109.5
H2F2 C2F H2F3 109.5
C2D C2G H2G1 109.5
C2D C2G H2G2 109.5
H2G1 C2G H2G2 109.5
C2D C2G H2G3 109.5
H2G1 C2G H2G3 109.5
H2G2 C2G H2G3 109.5
C3A C3 C4 127.0(2)
C3A C3 C2 125.7(2)
C4 C3 C2 107.2(2)
C3B C3A C3 129.6(2)
C3B C3A H3A 115.2
C3 C3A H3A 115.2
C3A C3B C2C 131.6(2)
C3A C3B H3B 114.2
C2C C3B H3B 114.2
C5 C4 C21 125.1(2)
C5 C4 C3 125.1(2)
C21 C4 C3 109.7(2)
C6 C5 C4 125.1(2)
C6 C5 H5 117.5
C4 C5 H5 117.5
C5 C6 N22 125.0(2)
C5 C6 C7 125.6(2)
N22 C6 C7 109.4(2)
C8 C7 C6 107.3(2)
C8 C7 C7A 128.2(2)
C6 C7 C7A 124.5(2)
C7 C7A H7A1 109.5
C7 C7A H7A2 109.5
H7A1 C7A H7A2 109.5
C7 C7A H7A3 109.5
H7A1 C7A H7A3 109.5
H7A2 C7A H7A3 109.5
C7 C8 C9 106.8(2)
C7 C8 C8A 128.8(2)
C9 C8 C8A 124.4(2)
C8 C8A C8B 112.7(2)
C8 C8A H8A1 109
C8B C8A H8A1 109
C8 C8A H8A2 109
C8B C8A H8A2 109
H8A1 C8A H8A2 107.8
C8A C8B H8B1 109.5
C8A C8B H8B2 109.5
H8B1 C8B H8B2 109.5
C8A C8B H8B3 109.5
H8B1 C8B H8B3 109.5
H8B2 C8B H8B3 109.5
N22 C9 C10 126.1(2)
N22 C9 C8 110.4(2)
C10 C9 C8 123.5(2)
C11 C10 C9 127.1(2)
C11 C10 H10 116.5
C9 C10 H10 116.5
N23 C11 C10 124.1(2)
N23 C11 C12 110.1(2)
C10 C11 C12 125.9(2)
C13 C12 C11 106.6(2)
C13 C12 C12A 128.0(2)
C11 C12 C12A 125.3(2)
C12 C12A C12B 111.9(2)
C12 C12A H12A 109.2
C12B C12A H12A 109.2
C12 C12A H12B 109.2
C12B C12A H12B 109.2
H12A C12A H12B 107.9
C12A C12B H12C 109.5
C12A C12B H12D 109.5
H12C C12B H12D 109.5
C12A C12B H12E 109.5
H12C C12B H12E 109.5
H12D C12B H12E 109.5
C12 C13 C14 106.8(2)
C12 C13 C13A 129.2(2)
C14 C13 C13A 123.9(2)
C13 C13A C13B 112.1(2)
C13 C13A H13A 109.2
C13B C13A H13A 109.2
C13 C13A H13B 109.2
C13B C13A H13B 109.2
H13A C13A H13B 107.9
C13A C13B H13C 109.5
C13A C13B H13D 109.5
H13C C13B H13D 109.5
C13A C13B H13E 109.5
H13C C13B H13E 109.5
H13D C13B H13E 109.5
N23 C14 C15 124.6(2)
N23 C14 C13 110.1(2)
C15 C14 C13 125.3(2)
C14 C15 C16 127.0(2)
C14 C15 H15 116.5
C16 C15 H15 116.5
N24 C16 C15 125.9(2)
N24 C16 C17 110.3(2)
C15 C16 C17 123.8(2)
C18 C17 C16 107.0(2)
C18 C17 C17A 128.5(2)
C16 C17 C17A 124.4(2)
C17 C17A C17B 112.9(2)
C17 C17A H17A 109
C17B C17A H17A 109
C17 C17A H17B 109
C17B C17A H17B 109
H17A C17A H17B 107.8
C17A C17B H17C 109.5
C17A C17B H17D 109.5
H17C C17B H17D 109.5
C17A C17B H17E 109.5
H17C C17B H17E 109.5
H17D C17B H17E 109.5
C17 C18 C19 106.8(2)
C17 C18 C18A 128.9(2)
C19 C18 C18A 124.3(2)
C18 C18A H18A 109.5
C18 C18A H18B 109.5
H18A C18A H18B 109.5
C18 C18A H18C 109.5
H18A C18A H18C 109.5
H18B C18A H18C 109.5
C20 C19 N24 124.9(2)
C20 C19 C18 125.2(2)
N24 C19 C18 109.93(19)
C19 C20 C1 125.0(2)
C19 C20 H20 117.5
C1 C20 H20 117.5
C1 C21 C4 106.6(2)
C1 C21 Rh1 125.95(17)
C4 C21 Rh1 126.61(17)
C26 C25 Rh1 113.16(16)
C26 C25 H25A 108.9
Rh1 C25 H25A 108.9
C26 C25 H25B 108.9
Rh1 C25 H25B 108.9
H25A C25 H25B 107.8
C27 C26 C31 117.4(2)
C27 C26 C25 120.9(2)
C31 C26 C25 121.7(2)
C26 C27 C28 121.9(2)
C26 C27 H27 119
C28 C27 H27 119
C27 C28 C29 120.2(3)
C27 C28 H28 119.9
C29 C28 H28 119.9
C30 C29 C28 118.2(2)
C30 C29 C32 121.1(3)
C28 C29 C32 120.7(3)
C31 C30 C29 121.1(2)
C31 C30 H30 119.5
C29 C30 H30 119.5
C30 C31 C26 121.2(2)
C30 C31 H31 119.4
C26 C31 H31 119.4
C29 C32 H32A 109.5
C29 C32 H32B 109.5
H32A C32 H32B 109.5
C29 C32 H32C 109.5
H32A C32 H32C 109.5
H32B C32 H32C 109.5
C9 N22 C6 106.17(19)
C9 N22 Rh1 126.37(15)
C6 N22 Rh1 127.34(15)
C11 N23 C14 106.51(19)
C11 N23 Rh1 126.72(15)
C14 N23 Rh1 126.69(16)
C16 N24 C19 106.02(19)
C16 N24 Rh1 126.57(16)
C19 N24 Rh1 127.31(15)
C21 Rh1 N22 90.60(9)
C21 Rh1 N24 90.62(9)
N22 Rh1 N24 178.26(7)
C21 Rh1 C25 83.07(9)
N22 Rh1 C25 88.14(9)
N24 Rh1 C25 90.79(9)
C21 Rh1 N23 178.28(8)
N22 Rh1 N23 89.58(7)
N24 Rh1 N23 89.23(7)
C25 Rh1 N23 98.64(8)

loop_
_geom_bond_atom_site_label_1
_geom_bond_atom_site_label_2
_geom_bond_distance
C1 C20 1.402(3)
C1 C21 1.426(3)
C1 C2 1.442(3)
C2 C2A 1.384(3)
C2 C3 1.448(3)
C2A C2B 1.396(3)
C2A H2A 0.95
C2B C2C 1.394(3)
C2B H2B 0.95
C2C C3B 1.401(4)
C2C C2D 1.546(3)
C2D C2F 1.525(4)
C2D C2E 1.532(4)
C2D C2G 1.543(4)
C2E H2E1 0.98
C2E H2E2 0.98
C2E H2E3 0.98
C2F H2F1 0.98
C2F H2F2 0.98
C2F H2F3 0.98
C2G H2G1 0.98
C2G H2G2 0.98
C2G H2G3 0.98
C3 C3A 1.399(3)
C3 C4 1.432(3)
C3A C3B 1.391(3)
C3A H3A 0.95
C3B H3B 0.95
C4 C5 1.406(3)
C4 C21 1.431(3)
C5 C6 1.375(3)
C5 H5 0.95
C6 N22 1.393(3)
C6 C7 1.449(3)
C7 C8 1.357(3)
C7 C7A 1.498(3)
C7A H7A1 0.98
C7A H7A2 0.98
C7A H7A3 0.98
C8 C9 1.450(3)
C8 C8A 1.501(3)
C8A C8B 1.526(4)
C8A H8A1 0.99
C8A H8A2 0.99
C8B H8B1 0.98
C8B H8B2 0.98
C8B H8B3 0.98
C9 N22 1.368(3)
C9 C10 1.400(3)
C10 C11 1.381(3)
C10 H10 0.95
C11 N23 1.366(3)
C11 C12 1.462(3)
C12 C13 1.353(3)
C12 C12A 1.496(3)
C12A C12B 1.536(4)
C12A H12A 0.99
C12A H12B 0.99
C12B H12C 0.98
C12B H12D 0.98
C12B H12E 0.98
C13 C14 1.458(3)
C13 C13A 1.494(3)
C13A C13B 1.533(4)
C13A H13A 0.99
C13A H13B 0.99
C13B H13C 0.98
C13B H13D 0.98
C13B H13E 0.98
C14 N23 1.369(3)
C14 C15 1.376(3)
C15 C16 1.398(3)
C15 H15 0.95
C16 N24 1.369(3)
C16 C17 1.452(3)
C17 C18 1.354(3)
C17 C17A 1.506(3)
C17A C17B 1.531(4)
C17A H17A 0.99
C17A H17B 0.99
C17B H17C 0.98
C17B H17D 0.98
C17B H17E 0.98
C18 C19 1.453(3)
C18 C18A 1.498(3)
C18A H18A 0.98
C18A H18B 0.98
C18A H18C 0.98
C19 C20 1.373(3)
C19 N24 1.384(3)
C20 H20 0.95
C21 Rh1 1.972(2)
C25 C26 1.490(3)
C25 Rh1 2.059(2)
C25 H25A 0.99
C25 H25B 0.99
C26 C27 1.385(3)
C26 C31 1.397(3)
C27 C28 1.390(3)
C27 H27 0.95
C28 C29 1.398(4)
C28 H28 0.95
C29 C30 1.387(4)
C29 C32 1.520(4)
C30 C31 1.387(3)
C30 H30 0.95
C31 H31 0.95
C32 H32A 0.98
C32 H32B 0.98
C32 H32C 0.98
N22 Rh1 2.0249(19)
N23 Rh1 2.0901(19)
N24 Rh1 2.0367(19)

loop_
_geom_torsion_atom_site_label_1
_geom_torsion_atom_site_label_2
_geom_torsion_atom_site_label_3
_geom_torsion_atom_site_label_4
_geom_torsion
C20 C1 C2 C2A 5.4(4)
C21 C1 C2 C2A -178.4(2)
C20 C1 C2 C3 -174.0(2)
C21 C1 C2 C3 2.2(3)
C1 C2 C2A C2B -171.9(2)
C3 C2 C2A C2B 7.4(4)
C2 C2A C2B C2C 0.1(5)
C2A C2B C2C C3B -6.8(4)
C2A C2B C2C C2D 170.5(2)
C2B C2C C2D C2F 134.0(3)
C3B C2C C2D C2F -48.5(3)
C2B C2C C2D C2E 12.8(3)
C3B C2C C2D C2E -169.7(2)
C2B C2C C2D C2G -105.3(3)
C3B C2C C2D C2G 72.1(3)
C2A C2 C3 C3A -4.4(4)
C1 C2 C3 C3A 175.0(2)
C2A C2 C3 C4 179.1(2)
C1 C2 C3 C4 -1.5(2)
C4 C3 C3A C3B 172.1(2)
C2 C3 C3A C3B -3.7(4)
C3 C3A C3B C2C 4.4(5)
C2B C2C C3B C3A 3.2(4)
C2D C2C C3B C3A -174.1(3)
C3A C3 C4 C5 0.1(4)
C2 C3 C4 C5 176.6(2)
C3A C3 C4 C21 -176.1(2)
C2 C3 C4 C21 0.3(3)
C21 C4 C5 C6 1.1(4)
C3 C4 C5 C6 -174.6(2)
C4 C5 C6 N22 0.7(4)
C4 C5 C6 C7 179.6(2)
C5 C6 C7 C8 -178.8(2)
N22 C6 C7 C8 0.3(3)
C5 C6 C7 C7A 2.4(4)
N22 C6 C7 C7A -178.5(2)
C6 C7 C8 C9 0.4(3)
C7A C7 C8 C9 179.2(2)
C6 C7 C8 C8A 178.9(2)
C7A C7 C8 C8A -2.3(4)
C7 C8 C8A C8B -99.1(3)
C9 C8 C8A C8B 79.1(3)
C7 C8 C9 N22 -1.0(3)
C8A C8 C9 N22 -179.6(2)
C7 C8 C9 C10 177.5(2)
C8A C8 C9 C10 -1.0(4)
N22 C9 C10 C11 0.1(4)
C8 C9 C10 C11 -178.2(2)
C9 C10 C11 N23 -1.2(4)
C9 C10 C11 C12 178.8(2)
N23 C11 C12 C13 -0.5(3)
C10 C11 C12 C13 179.5(2)
N23 C11 C12 C12A 176.4(2)
C10 C11 C12 C12A -3.6(4)
C13 C12 C12A C12B 95.1(3)
C11 C12 C12A C12B -81.1(3)
C11 C12 C13 C14 0.9(3)
C12A C12 C13 C14 -175.9(2)
C11 C12 C13 C13A 177.8(2)
C12A C12 C13 C13A 1.1(4)
C12 C13 C13A C13B -99.1(3)
C14 C13 C13A C13B 77.4(3)
C12 C13 C14 N23 -1.0(3)
C13A C13 C14 N23 -178.1(2)
C12 C13 C14 C15 176.4(2)
C13A C13 C14 C15 -0.8(4)
N23 C14 C15 C16 1.9(4)
C13 C14 C15 C16 -175.0(2)
C14 C15 C16 N24 -3.8(4)
C14 C15 C16 C17 175.7(2)
N24 C16 C17 C18 -0.5(3)
C15 C16 C17 C18 180.0(2)
N24 C16 C17 C17A 178.0(2)
C15 C16 C17 C17A -1.5(4)
C18 C17 C17A C17B 103.8(3)
C16 C17 C17A C17B -74.4(3)
C16 C17 C18 C19 0.6(3)
C17A C17 C18 C19 -177.9(2)
C16 C17 C18 C18A -178.8(2)
C17A C17 C18 C18A 2.8(4)
C17 C18 C19 C20 179.7(2)
C18A C18 C19 C20 -0.9(4)
C17 C18 C19 N24 -0.5(3)
C18A C18 C19 N24 178.9(2)
N24 C19 C20 C1 0.6(4)
C18 C19 C20 C1 -179.5(2)
C21 C1 C20 C19 -1.0(4)
C2 C1 C20 C19 174.6(2)
C20 C1 C21 C4 174.2(2)
C2 C1 C21 C4 -2.0(3)
C20 C1 C21 Rh1 4.2(3)
C2 C1 C21 Rh1 -171.97(16)
C5 C4 C21 C1 -175.3(2)
C3 C4 C21 C1 1.0(3)
C5 C4 C21 Rh1 -5.4(3)
C3 C4 C21 Rh1 170.91(16)
Rh1 C25 C26 C27 -98.3(2)
Rh1 C25 C26 C31 82.1(3)
C31 C26 C27 C28 1.3(4)
C25 C26 C27 C28 -178.3(2)
C26 C27 C28 C29 -0.6(4)
C27 C28 C29 C30 0.0(4)
C27 C28 C29 C32 179.2(3)
C28 C29 C30 C31 -0.1(4)
C32 C29 C30 C31 -179.3(3)
C29 C30 C31 C26 0.8(4)
C27 C26 C31 C30 -1.4(4)
C25 C26 C31 C30 178.2(2)
C10 C9 N22 C6 -177.3(2)
C8 C9 N22 C6 1.2(2)
C10 C9 N22 Rh1 -1.1(3)
C8 C9 N22 Rh1 177.41(15)
C5 C6 N22 C9 178.1(2)
C7 C6 N22 C9 -0.9(2)
C5 C6 N22 Rh1 2.0(3)
C7 C6 N22 Rh1 -177.10(15)
C10 C11 N23 C14 179.9(2)
C12 C11 N23 C14 -0.1(3)
C10 C11 N23 Rh1 3.0(3)
C12 C11 N23 Rh1 -177.01(15)
C15 C14 N23 C11 -176.7(2)
C13 C14 N23 C11 0.6(3)
C15 C14 N23 Rh1 0.2(3)
C13 C14 N23 Rh1 177.56(15)
C15 C16 N24 C19 179.7(2)
C17 C16 N24 C19 0.2(2)
C15 C16 N24 Rh1 3.2(3)
C17 C16 N24 Rh1 -176.34(15)
C20 C19 N24 C16 180.0(2)
C18 C19 N24 C16 0.1(2)
C20 C19 N24 Rh1 -3.5(3)
C18 C19 N24 Rh1 176.65(15)
